data_1542260
loop_
_publ_author_name
'Kubota, Ryou'
'Tashiro, Shohei'
'Shionoya, Mitsuhiko'

_publ_section_title
;
 Chiral metal--macrocycle frameworks: supramolecular chirality induction
 and helicity inversion of the helical macrocyclic structures
;
_journal_issue 3
_journal_name_full 'Chem. Sci.'
_journal_page_first 2217
_journal_paper_doi 10.1039/C5SC04570C
_journal_volume 7
_journal_year 2016
_chemical_absolute_configuration ad
_chemical_formula_moiety '2(C42 H42 N6 Pd3 Cl6), 4.34(C H2 Cl2), 5.43(H2 O)'
_chemical_formula_sum 'C88.34 H103.54 Cl20.68 N12 O5.43 Pd6'
_chemical_formula_weight 2791.93
_space_group_IT_number 199
_symmetry_cell_setting cubic
_symmetry_Int_Tables_number 199
_symmetry_space_group_name_Hall 'I 2b 2c 3'
_symmetry_space_group_name_H-M 'I 21 3'
_atom_sites_solution_hydrogens geom
_atom_sites_solution_primary direct
_atom_sites_solution_secondary difmap
_audit_update_record
;
2014-02-27 deposited with the CCDC.
2015-12-23 downloaded from the CCDC.
;
_cell_angle_alpha 90.0000
_cell_angle_beta 90.0000
_cell_angle_gamma 90.0000
_cell_formula_units_Z 8
_cell_length_a 31.3469(8)
_cell_length_b 31.3469(8)
_cell_length_c 31.3469(8)
_cell_measurement_reflns_used 91030
_cell_measurement_temperature 93
_cell_measurement_theta_max 27.64
_cell_measurement_theta_min 3.05
_cell_volume 30802.3(14)
_computing_cell_refinement 'RAPID AUTO'
_computing_data_collection 'RAPID AUTO (Rigaku, ????)'
_computing_data_reduction 'RAPID AUTO'
_computing_molecular_graphics 'CrystalStructure 4.0'
_computing_publication_material 'CrystalStructure 4.0 (Rigaku, 2010)'
_computing_structure_refinement 'SHELXL97 (Sheldrick, 2008)'
_computing_structure_solution 'SHELXS97 (Sheldrick, 2008)'
_diffrn_ambient_temperature 93
_diffrn_detector_area_resol_mean 10.000
_diffrn_measured_fraction_theta_full 0.954
_diffrn_measured_fraction_theta_max 0.954
_diffrn_measurement_device_type 'Rigaku R-AXIS RAPID'
_diffrn_measurement_method \w
_diffrn_radiation_type 'Mo K\a'
_diffrn_radiation_wavelength 0.71075
_diffrn_reflns_limit_h_max 40
_diffrn_reflns_limit_h_min -38
_diffrn_reflns_limit_k_max 37
_diffrn_reflns_limit_k_min -40
_diffrn_reflns_limit_l_max 40
_diffrn_reflns_limit_l_min -40
_diffrn_reflns_number 142347
_diffrn_reflns_theta_full 27.47
_diffrn_reflns_theta_max 27.47
_diffrn_standards_number 0
_exptl_absorpt_coefficient_mu 1.082
_exptl_absorpt_correction_T_max 0.805
_exptl_absorpt_correction_T_min 0.295
_exptl_absorpt_correction_type multi-scan
_exptl_absorpt_process_details 'ABSCOR (Rigaku, 1995)'
_exptl_crystal_colour yellow
_exptl_crystal_density_diffrn 1.204
_exptl_crystal_density_method 'not measured'
_exptl_crystal_description block
_exptl_crystal_F_000 11108.64
_exptl_crystal_size_max 0.310
_exptl_crystal_size_mid 0.270
_exptl_crystal_size_min 0.200
_refine_diff_density_max 1.780
_refine_diff_density_min -0.800
_refine_ls_abs_structure_details 'Flack, H. D. (1983), Acta Cryst. A39, 876-881.  5574 Friedel Pairs'
_refine_ls_abs_structure_Flack 0.46(8)
_refine_ls_extinction_method none
_refine_ls_goodness_of_fit_ref 1.073
_refine_ls_hydrogen_treatment constr
_refine_ls_number_parameters 395
_refine_ls_number_reflns 11787
_refine_ls_number_restraints 9
_refine_ls_R_factor_gt 0.0799
_refine_ls_shift/su_max 0.002
_refine_ls_structure_factor_coef Fsqd
_refine_ls_weighting_details 'w = 1/[\s^2^(Fo^2^)+(0.1537P)^2^+3.6834P] where P=(Fo^2^+2Fc^2^)/3'
_refine_ls_weighting_scheme calc
_refine_ls_wR_factor_ref 0.2120
_reflns_number_gt 10190
_reflns_number_total 11787
_reflns_threshold_expression F^2^>2.0\s(F^2^)
_cod_data_source_file c5sc04570c2.cif
_cod_data_source_block M-MMF-2-seed-aftergrowth
_cod_depositor_comments 'Adding full bibliography for 1542253--1542262.cif.'
_cod_original_cell_volume 30802.2(13)
_cod_database_code 1542260

loop_
_symmetry_equiv_pos_site_id
_symmetry_equiv_pos_as_xyz
1 +X,+Y,+Z
2 +Y,+Z,+X
3 +Z,+X,+Y
4 1/2+X,1/2-Y,-Z
5 1/2+Y,1/2-Z,-X
6 1/2+Z,1/2-X,-Y
7 -Y,1/2+Z,1/2-X
8 -Z,1/2+X,1/2-Y
9 1/2-Z,-X,1/2+Y
10 1/2-X,-Y,1/2+Z
11 1/2-Y,-Z,1/2+X
12 -X,1/2+Y,1/2-Z
13 1/2+X,1/2+Y,1/2+Z
14 1/2+Y,1/2+Z,1/2+X
15 1/2+Z,1/2+X,1/2+Y
16 +X,-Y,1/2-Z
17 +Y,-Z,1/2-X
18 +Z,-X,1/2-Y
19 1/2-Y,+Z,-X
20 1/2-Z,+X,-Y
21 -Z,1/2-X,+Y
22 -X,1/2-Y,+Z
23 -Y,1/2-Z,+X
24 1/2-X,+Y,-Z

loop_
_atom_site_label
_atom_site_type_symbol
_atom_site_fract_x
_atom_site_fract_y
_atom_site_fract_z
_atom_site_U_iso_or_equiv
_atom_site_adp_type
_atom_site_occupancy
_atom_site_symmetry_multiplicity
_atom_site_calc_flag
_atom_site_refinement_flags
Cl1T Cl 0.6783(10) 0.8051(8) 0.5522(9) 0.200(13) Uiso 0.45(3) 24 d .
Pd1 Pd 0.48406(3) 0.53307(3) 0.71126(3) 0.0576(2) Uani 1.0 24 d .
Cl1 Cl 0.43764(11) 0.57339(10) 0.75152(10) 0.0735(8) Uani 1.0 24 d .
Cl2 Cl 0.54421(10) 0.56132(9) 0.74341(10) 0.0685(7) Uani 1.0 24 d .
N1 N 0.4349(4) 0.5057(3) 0.6777(4) 0.068(3) Uani 1.0 24 d .
N2 N 0.5211(3) 0.4938(3) 0.6745(4) 0.057(2) Uani 1.0 24 d .
C1 C 0.4516(4) 0.4684(5) 0.6538(4) 0.066(3) Uani 1.0 24 d .
C2 C 0.4243(5) 0.4395(5) 0.6331(4) 0.070(3) Uani 1.0 24 d .
C3 C 0.4406(6) 0.4029(8) 0.6166(5) 0.101(7) Uani 1.0 24 d .
C4 C 0.4814(9) 0.3975(6) 0.6215(5) 0.105(7) Uani 1.0 24 d .
C5 C 0.5081(6) 0.4244(5) 0.6400(5) 0.081(4) Uani 1.0 24 d .
C6 C 0.4940(4) 0.4624(4) 0.6562(4) 0.062(3) Uani 1.0 24 d .
C7 C 0.5452(4) 0.5212(4) 0.6432(4) 0.058(3) Uani 1.0 24 d .
C8 C 0.5731(3) 0.4944(4) 0.6140(4) 0.061(3) Uani 1.0 24 d .
C9 C 0.6160(4) 0.4838(5) 0.6298(4) 0.064(3) Uani 1.0 24 d .
C10 C 0.5580(4) 0.4778(4) 0.5740(3) 0.052(2) Uani 1.0 24 d .
C11 C 0.6386(4) 0.4553(4) 0.6018(4) 0.058(3) Uani 1.0 24 d .
C12 C 0.5816(4) 0.4519(5) 0.5503(4) 0.064(3) Uani 1.0 24 d .
C13 C 0.6225(4) 0.4394(4) 0.5648(4) 0.057(3) Uani 1.0 24 d .
C14 C 0.4089(4) 0.5409(6) 0.6504(5) 0.085(5) Uani 1.0 24 d .
H1N H 0.4159 0.4950 0.6978 0.0821 Uiso 1.0 24 calc R
H2 H 0.3947 0.4455 0.6306 0.0834 Uiso 1.0 24 calc R
H2N H 0.5407 0.4802 0.6921 0.0682 Uiso 1.0 24 calc R
H3 H 0.4232 0.3826 0.6024 0.1217 Uiso 1.0 24 calc R
H4 H 0.4932 0.3717 0.6108 0.1258 Uiso 1.0 24 calc R
H5 H 0.5375 0.4172 0.6421 0.0977 Uiso 1.0 24 calc R
H7A H 0.5633 0.5416 0.6591 0.0696 Uiso 1.0 24 calc R
H7B H 0.5247 0.5377 0.6259 0.0696 Uiso 1.0 24 calc R
H9 H 0.6276 0.4946 0.6556 0.0768 Uiso 1.0 24 calc R
H10 H 0.5304 0.4855 0.5643 0.0627 Uiso 1.0 24 calc R
H11 H 0.6666 0.4470 0.6097 0.0701 Uiso 1.0 24 calc R
H12 H 0.5712 0.4418 0.5238 0.0768 Uiso 1.0 24 calc R
H14A H 0.3871 0.5266 0.6326 0.1016 Uiso 1.0 24 calc R
H14B H 0.3943 0.5609 0.6699 0.1016 Uiso 1.0 24 calc R
Pd2 Pd 0.31469(4) 0.42373(3) 0.66304(4) 0.0789(4) Uani 1.0 24 d .
Cl3 Cl 0.32387(12) 0.49155(10) 0.69092(15) 0.0911(12) Uani 1.0 24 d .
Cl4 Cl 0.2768(3) 0.44825(16) 0.60612(19) 0.129(3) Uani 1.0 24 d .
N3 N 0.3478(4) 0.3968(4) 0.7116(5) 0.079(3) Uani 1.0 24 d .
N4 N 0.3096(5) 0.3665(4) 0.6413(6) 0.094(4) Uani 1.0 24 d .
C15 C 0.3603(5) 0.3535(5) 0.7001(7) 0.096(6) Uani 1.0 24 d .
C16 C 0.3876(6) 0.3328(6) 0.7209(10) 0.119(8) Uani 1.0 24 d .
C17 C 0.4052(6) 0.2889(6) 0.7076(10) 0.119(8) Uani 1.0 24 d .
C18 C 0.3885(5) 0.2753(5) 0.6699(8) 0.097(6) Uani 1.0 24 d .
C19 C 0.3571(6) 0.2983(4) 0.6442(9) 0.109(8) Uani 1.0 24 d .
C20 C 0.3427(4) 0.3378(4) 0.6641(6) 0.076(4) Uani 1.0 24 d .
C21 C 0.2647(5) 0.3470(4) 0.6517(6) 0.084(5) Uani 1.0 24 d .
C22 C 0.2600(4) 0.3006(4) 0.6389(4) 0.066(3) Uani 1.0 24 d .
C23 C 0.2502(5) 0.2886(5) 0.5978(5) 0.076(4) Uani 1.0 24 d .
C24 C 0.2669(5) 0.2679(4) 0.6679(5) 0.074(4) Uani 1.0 24 d .
C25 C 0.2496(6) 0.2474(5) 0.5822(4) 0.077(4) Uani 1.0 24 d .
C26 C 0.2666(4) 0.2251(4) 0.6545(5) 0.068(3) Uani 1.0 24 d .
C27 C 0.2851(4) 0.3865(4) 0.7579(5) 0.068(3) Uani 1.0 24 d .
C28 C 0.3309(4) 0.4017(4) 0.7565(6) 0.079(4) Uani 1.0 24 d .
H3N H 0.3734 0.4118 0.7119 0.0944 Uiso 1.0 24 calc R
H4N H 0.3143 0.3662 0.6120 0.1130 Uiso 1.0 24 calc R
H16 H 0.3981 0.3451 0.7465 0.1428 Uiso 1.0 24 calc R
H17 H 0.4254 0.2732 0.7238 0.1426 Uiso 1.0 24 calc R
H18 H 0.3980 0.2485 0.6594 0.1169 Uiso 1.0 24 calc R
H19 H 0.3471 0.2885 0.6173 0.1314 Uiso 1.0 24 calc R
H21A H 0.2594 0.3495 0.6828 0.1003 Uiso 1.0 24 calc R
H21B H 0.2425 0.3639 0.6369 0.1003 Uiso 1.0 24 calc R
H23 H 0.2432 0.3107 0.5783 0.0910 Uiso 1.0 24 calc R
H24 H 0.2719 0.2745 0.6971 0.0885 Uiso 1.0 24 calc R
H25 H 0.2441 0.2410 0.5531 0.0929 Uiso 1.0 24 calc R
H26 H 0.2726 0.2031 0.6744 0.0815 Uiso 1.0 24 calc R
H28A H 0.3325 0.4320 0.7654 0.0946 Uiso 1.0 24 calc R
H28B H 0.3485 0.3846 0.7765 0.0946 Uiso 1.0 24 calc R
Cl1S Cl 0.6836(7) 0.7268(6) 0.5043(7) 0.129(7) Uiso 0.45(3) 24 d .
Cl2S Cl 0.6909(8) 0.7258(6) 0.4929(8) 0.162(8) Uiso 0.55(3) 24 d .
Cl2T Cl 0.6985(6) 0.8142(5) 0.5199(6) 0.157(7) Uiso 0.55(3) 24 d .
C1S C 0.6629(12) 0.7797(8) 0.5037(9) 0.084(11) Uiso 0.45(3) 24 d .
C2S C 0.6630(9) 0.7700(9) 0.5149(19) 0.120(14) Uiso 0.55(3) 24 d .
Cl3S Cl 0.5538(8) 0.3393(9) 0.5436(8) 0.188(10) Uiso 0.446(19) 24 d .
Cl3T Cl 0.6179(4) 0.3256(4) 0.6034(4) 0.106(5) Uiso 0.446(19) 24 d .
C3S C 0.5926(13) 0.3011(11) 0.5589(12) 0.112(14) Uiso 0.446(19) 24 d .
O1W O 0.3338(7) 0.3519(7) 0.5536(8) 0.151(7) Uiso 1.0 24 d .
O3W O 0.4676(12) 0.4508(11) 0.5084(12) 0.091(9) Uiso 0.3333 24 d .
O2W O 0.6192(11) 0.6192(11) 0.6192(11) 0.205(19) Uiso 1.0 8 d .
O4W O 0.1512(8) 0.3488(8) 0.6512(8) 0.083(18) Uiso 0.43(8) 8 d .
H1SA H 0.6314 0.7790 0.5014 0.1009 Uiso 0.45(3) 24 calc R
H1SB H 0.6744 0.7956 0.4790 0.1009 Uiso 0.45(3) 24 calc R
H2SA H 0.6514 0.7622 0.5432 0.1434 Uiso 0.55(3) 24 calc R
H2SB H 0.6388 0.7777 0.4961 0.1434 Uiso 0.55(3) 24 calc R
H3SA H 0.6132 0.2958 0.5355 0.1349 Uiso 0.446(19) 24 calc R
H3SB H 0.5790 0.2738 0.5671 0.1349 Uiso 0.446(19) 24 calc R

loop_
_atom_site_aniso_label
_atom_site_aniso_U_11
_atom_site_aniso_U_22
_atom_site_aniso_U_33
_atom_site_aniso_U_12
_atom_site_aniso_U_13
_atom_site_aniso_U_23
Pd1 0.0599(4) 0.0517(4) 0.0611(5) 0.0070(4) 0.0192(4) 0.0097(4)
Cl1 0.0858(19) 0.0686(16) 0.0660(15) 0.0257(14) 0.0246(14) 0.0167(13)
Cl2 0.0729(17) 0.0593(14) 0.0733(17) -0.0047(12) 0.0179(13) 0.0053(12)
N1 0.070(6) 0.054(5) 0.081(7) 0.012(4) 0.030(5) 0.031(5)
N2 0.053(5) 0.041(4) 0.077(6) 0.004(4) 0.017(4) 0.018(4)
C1 0.071(7) 0.077(7) 0.051(6) -0.002(6) 0.023(5) 0.010(5)
C2 0.063(7) 0.082(8) 0.063(7) -0.001(6) 0.013(6) -0.004(6)
C3 0.079(10) 0.160(18) 0.066(8) -0.047(11) 0.007(7) 0.006(10)
C4 0.17(2) 0.081(9) 0.061(7) -0.009(11) 0.055(11) -0.012(7)
C5 0.098(10) 0.066(7) 0.080(8) -0.010(7) 0.034(8) -0.012(7)
C6 0.066(7) 0.064(6) 0.056(6) 0.001(5) 0.013(5) 0.006(5)
C7 0.049(5) 0.060(6) 0.066(6) -0.016(5) 0.012(4) 0.006(5)
C8 0.036(5) 0.067(6) 0.081(7) 0.004(5) 0.010(5) 0.009(5)
C9 0.058(6) 0.077(7) 0.057(6) 0.033(6) 0.013(5) 0.011(6)
C10 0.055(5) 0.061(6) 0.041(4) 0.001(4) 0.005(4) 0.000(4)
C11 0.057(6) 0.063(6) 0.056(6) 0.011(5) 0.014(5) 0.007(5)
C12 0.063(7) 0.077(7) 0.052(6) 0.013(6) 0.001(5) 0.011(5)
C13 0.051(5) 0.050(5) 0.070(7) 0.019(4) 0.020(5) -0.001(5)
C14 0.058(7) 0.119(12) 0.077(8) -0.002(7) 0.019(6) 0.052(9)
Pd2 0.0796(7) 0.0578(5) 0.0995(8) -0.0187(5) 0.0304(6) -0.0215(5)
Cl3 0.083(2) 0.0596(16) 0.130(3) -0.0253(15) 0.045(2) -0.0282(17)
Cl4 0.198(7) 0.078(3) 0.110(4) -0.018(3) 0.007(4) -0.007(3)
N3 0.056(6) 0.068(6) 0.112(9) -0.006(5) 0.022(6) -0.026(6)
N4 0.078(8) 0.054(6) 0.150(13) -0.032(6) 0.009(8) -0.006(7)
C15 0.074(9) 0.064(8) 0.151(16) -0.018(7) 0.050(10) -0.039(10)
C16 0.083(11) 0.077(10) 0.20(3) 0.023(9) -0.004(13) -0.044(13)
C17 0.070(8) 0.061(8) 0.23(3) 0.011(7) -0.001(12) -0.038(12)
C18 0.066(8) 0.060(7) 0.167(18) 0.002(6) 0.017(9) -0.046(10)
C19 0.083(9) 0.036(6) 0.21(3) 0.002(6) 0.045(12) -0.009(8)
C20 0.063(7) 0.051(6) 0.113(10) -0.020(5) 0.015(7) -0.017(7)
C21 0.065(7) 0.058(7) 0.128(12) -0.015(5) 0.021(7) -0.052(8)
C22 0.079(7) 0.048(6) 0.073(7) -0.033(5) 0.025(6) -0.014(5)
C23 0.071(7) 0.081(8) 0.075(7) -0.026(7) 0.003(6) -0.030(7)
C24 0.083(8) 0.060(7) 0.079(8) -0.001(6) 0.013(7) -0.020(6)
C25 0.118(11) 0.068(7) 0.047(5) -0.033(7) 0.011(7) -0.003(5)
C26 0.070(7) 0.052(6) 0.082(8) 0.005(5) 0.021(6) 0.002(5)
C27 0.038(5) 0.069(7) 0.097(9) -0.016(5) 0.008(5) -0.024(6)
C28 0.056(6) 0.061(6) 0.120(11) -0.012(5) 0.021(7) -0.035(7)

loop_
_atom_type_symbol
_atom_type_description
_atom_type_scat_dispersion_real
_atom_type_scat_dispersion_imag
_atom_type_scat_source
C C 0.0033 0.0016
;
International Tables for Crystallography
(1992, Vol. C, Tables 4.2.6.8 and 6.1.1.4)
;
H H 0.0000 0.0000
;
International Tables for Crystallography
(1992, Vol. C, Table 6.1.1.4)
;
N N 0.0061 0.0033
;
International Tables for Crystallography
(1992, Vol. C, Tables 4.2.6.8 and 6.1.1.4)
;
Pd Pd -0.9988 1.0072
;
International Tables for Crystallography
(1992, Vol. C, Tables 4.2.6.8 and 6.1.1.4)
;
Cl Cl 0.1484 0.1585
;
International Tables for Crystallography
(1992, Vol. C, Tables 4.2.6.8 and 6.1.1.4)
;
O O 0.0106 0.0060
;
International Tables for Crystallography
(1992, Vol. C, Tables 4.2.6.8 and 6.1.1.4)
;

loop_
_geom_angle_atom_site_label_1
_geom_angle_atom_site_label_2
_geom_angle_atom_site_label_3
_geom_angle
_geom_angle_publ_flag
_geom_angle_site_symmetry_1
_geom_angle_site_symmetry_3
Cl1 Pd1 Cl2 93.79(12) yes . .
Cl1 Pd1 N1 92.0(3) yes . .
Cl1 Pd1 N2 175.1(3) yes . .
Cl2 Pd1 N1 173.9(3) yes . .
Cl2 Pd1 N2 90.8(3) yes . .
N1 Pd1 N2 83.5(4) yes . .
Pd1 N1 C1 108.8(8) yes . .
Pd1 N1 C14 111.4(8) yes . .
C1 N1 C14 116.7(10) yes . .
Pd1 N2 C6 107.8(7) yes . .
Pd1 N2 C7 107.9(6) yes . .
C6 N2 C7 115.6(9) yes . .
N1 C1 C2 121.8(12) yes . .
N1 C1 C6 115.6(11) yes . .
C2 C1 C6 122.4(12) yes . .
C1 C2 C3 119.5(14) yes . .
C2 C3 C4 115.8(18) yes . .
C3 C4 C5 126.2(19) yes . .
C4 C5 C6 121.0(17) yes . .
N2 C6 C1 121.0(11) yes . .
N2 C6 C5 124.1(12) yes . .
C1 C6 C5 114.9(13) yes . .
N2 C7 C8 111.5(9) yes . .
C7 C8 C9 116.5(11) yes . .
C7 C8 C10 122.5(9) yes . .
C9 C8 C10 120.8(10) yes . .
C8 C9 C11 112.6(11) yes . .
C8 C10 C12 121.8(10) yes . .
C9 C11 C13 124.5(11) yes . .
C10 C12 C13 119.7(11) yes . .
C11 C13 C12 120.6(11) yes . .
C11 C13 C14 116.4(11) yes . 3_555
C12 C13 C14 123.0(11) yes . 3_555
N1 C14 C13 109.3(10) yes . 2_555
Cl3 Pd2 Cl4 92.90(18) yes . .
Cl3 Pd2 N3 92.0(4) yes . .
Cl3 Pd2 N4 177.2(5) yes . .
Cl4 Pd2 N3 175.1(4) yes . .
Cl4 Pd2 N4 89.6(5) yes . .
N3 Pd2 N4 85.5(6) yes . .
Pd2 N3 C15 109.7(11) yes . .
Pd2 N3 C28 118.6(8) yes . .
C15 N3 C28 114.7(13) yes . .
Pd2 N4 C20 108.8(10) yes . .
Pd2 N4 C21 111.3(10) yes . .
C20 N4 C21 106.2(11) yes . .
N3 C15 C16 122.2(19) yes . .
N3 C15 C20 116.0(15) yes . .
C16 C15 C20 121.6(18) yes . .
C15 C16 C17 124(3) yes . .
C16 C17 C18 112.2(19) yes . .
C17 C18 C19 125.7(16) yes . .
C18 C19 C20 113(2) yes . .
N4 C20 C15 116.6(12) yes . .
N4 C20 C19 120.2(16) yes . .
C15 C20 C19 122.8(15) yes . .
N4 C21 C22 113.8(11) yes . .
C21 C22 C23 122.2(12) yes . .
C21 C22 C24 121.3(13) yes . .
C23 C22 C24 116.5(12) yes . .
C22 C23 C25 126.2(13) yes . .
C22 C24 C26 120.5(13) yes . .
C23 C25 C27 114.7(11) yes . 6_456
C24 C26 C27 120.7(12) yes . 6_456
C25 C27 C26 121.3(11) yes 11_565 11_565
C25 C27 C28 116.9(11) yes 11_565 .
C26 C27 C28 121.9(11) yes 11_565 .
N3 C28 C27 109.0(12) yes . .
Cl1T C1S Cl1S 108(2) yes . .
Cl2S C2S Cl2T 109.4(19) yes . .
Cl3S C3S Cl3T 103(2) yes . .
Pd1 N1 H1N 106.477 no . .
C1 N1 H1N 106.494 no . .
C14 N1 H1N 106.487 no . .
Pd1 N2 H2N 108.453 no . .
C6 N2 H2N 108.448 no . .
C7 N2 H2N 108.450 no . .
C1 C2 H2 120.258 no . .
C3 C2 H2 120.248 no . .
C2 C3 H3 122.096 no . .
C4 C3 H3 122.078 no . .
C3 C4 H4 116.894 no . .
C5 C4 H4 116.890 no . .
C4 C5 H5 119.500 no . .
C6 C5 H5 119.520 no . .
N2 C7 H7A 109.324 no . .
N2 C7 H7B 109.322 no . .
C8 C7 H7A 109.314 no . .
C8 C7 H7B 109.342 no . .
H7A C7 H7B 107.957 no . .
C8 C9 H9 123.718 no . .
C11 C9 H9 123.714 no . .
C8 C10 H10 119.113 no . .
C12 C10 H10 119.079 no . .
C9 C11 H11 117.755 no . .
C13 C11 H11 117.752 no . .
C10 C12 H12 120.171 no . .
C13 C12 H12 120.143 no . .
N1 C14 H14A 109.805 no . .
N1 C14 H14B 109.818 no . .
C13 C14 H14A 109.800 no 2_555 .
C13 C14 H14B 109.812 no 2_555 .
H14A C14 H14B 108.249 no . .
Pd2 N3 H3N 103.955 no . .
C15 N3 H3N 103.948 no . .
C28 N3 H3N 103.959 no . .
Pd2 N4 H4N 110.152 no . .
C20 N4 H4N 110.137 no . .
C21 N4 H4N 110.152 no . .
C15 C16 H16 117.846 no . .
C17 C16 H16 117.852 no . .
C16 C17 H17 123.872 no . .
C18 C17 H17 123.911 no . .
C17 C18 H18 117.149 no . .
C19 C18 H18 117.162 no . .
C18 C19 H19 123.495 no . .
C20 C19 H19 123.506 no . .
N4 C21 H21A 108.807 no . .
N4 C21 H21B 108.779 no . .
C22 C21 H21A 108.787 no . .
C22 C21 H21B 108.779 no . .
H21A C21 H21B 107.671 no . .
C22 C23 H23 116.890 no . .
C25 C23 H23 116.905 no . .
C22 C24 H24 119.749 no . .
C26 C24 H24 119.779 no . .
C23 C25 H25 122.652 no . .
C27 C25 H25 122.659 no 6_456 .
C24 C26 H26 119.632 no . .
C27 C26 H26 119.636 no 6_456 .
N3 C28 H28A 109.866 no . .
N3 C28 H28B 109.887 no . .
C27 C28 H28A 109.865 no . .
C27 C28 H28B 109.876 no . .
H28A C28 H28B 108.304 no . .
Cl1T C1S H1SA 110.111 no . .
Cl1T C1S H1SB 110.099 no . .
Cl1S C1S H1SA 110.106 no . .
Cl1S C1S H1SB 110.104 no . .
H1SA C1S H1SB 108.446 no . .
Cl2S C2S H2SA 109.792 no . .
Cl2S C2S H2SB 109.811 no . .
Cl2T C2S H2SA 109.795 no . .
Cl2T C2S H2SB 109.802 no . .
H2SA C2S H2SB 108.250 no . .
Cl3S C3S H3SA 111.138 no . .
Cl3S C3S H3SB 111.130 no . .
Cl3T C3S H3SA 111.145 no . .
Cl3T C3S H3SB 111.138 no . .
H3SA C3S H3SB 109.070 no . .

loop_
_geom_bond_atom_site_label_1
_geom_bond_atom_site_label_2
_geom_bond_distance
_geom_bond_publ_flag
_geom_bond_site_symmetry_2
Cl1T C1S 1.78(4) yes .
Pd1 Cl1 2.304(4) yes .
Pd1 Cl2 2.314(4) yes .
Pd1 N1 2.055(11) yes .
Pd1 N2 2.048(9) yes .
N1 C1 1.484(16) yes .
N1 C14 1.614(19) yes .
N2 C6 1.421(15) yes .
N2 C7 1.505(15) yes .
C1 C2 1.406(19) yes .
C1 C6 1.345(18) yes .
C2 C3 1.36(3) yes .
C3 C4 1.30(3) yes .
C4 C5 1.32(3) yes .
C5 C6 1.369(19) yes .
C7 C8 1.519(16) yes .
C8 C9 1.473(16) yes .
C8 C10 1.437(16) yes .
C9 C11 1.439(17) yes .
C10 C12 1.326(16) yes .
C11 C13 1.359(16) yes .
C12 C13 1.414(17) yes .
C13 C14 1.497(18) yes 3_555
Pd2 Cl3 2.317(4) yes .
Pd2 Cl4 2.277(7) yes .
Pd2 N3 2.026(13) yes .
Pd2 N4 1.926(13) yes .
N3 C15 1.46(2) yes .
N3 C28 1.51(3) yes .
N4 C20 1.55(2) yes .
N4 C21 1.568(19) yes .
C15 C16 1.26(3) yes .
C15 C20 1.35(3) yes .
C16 C17 1.54(3) yes .
C17 C18 1.36(4) yes .
C18 C19 1.46(3) yes .
C19 C20 1.46(2) yes .
C21 C22 1.516(17) yes .
C22 C23 1.377(19) yes .
C22 C24 1.388(18) yes .
C23 C25 1.38(2) yes .
C24 C26 1.406(18) yes .
C25 C27 1.437(17) yes 6_456
C26 C27 1.351(19) yes 6_456
C27 C28 1.516(17) yes .
Cl1S C1S 1.78(4) yes .
Cl2S C2S 1.78(4) yes .
Cl2T C2S 1.79(4) yes .
Cl3S C3S 1.77(5) yes .
Cl3T C3S 1.78(4) yes .
N1 H1N 0.930 no .
N2 H2N 0.930 no .
C2 H2 0.950 no .
C3 H3 0.950 no .
C4 H4 0.950 no .
C5 H5 0.950 no .
C7 H7A 0.990 no .
C7 H7B 0.990 no .
C9 H9 0.950 no .
C10 H10 0.950 no .
C11 H11 0.950 no .
C12 H12 0.950 no .
C14 H14A 0.990 no .
C14 H14B 0.990 no .
N3 H3N 0.930 no .
N4 H4N 0.930 no .
C16 H16 0.950 no .
C17 H17 0.950 no .
C18 H18 0.950 no .
C19 H19 0.950 no .
C21 H21A 0.990 no .
C21 H21B 0.990 no .
C23 H23 0.950 no .
C24 H24 0.950 no .
C25 H25 0.950 no .
C26 H26 0.950 no .
C28 H28A 0.990 no .
C28 H28B 0.990 no .
C1S H1SA 0.990 no .
C1S H1SB 0.990 no .
C2S H2SA 0.990 no .
C2S H2SB 0.990 no .
C3S H3SA 0.990 no .
C3S H3SB 0.990 no .

loop_
_geom_contact_atom_site_label_1
_geom_contact_atom_site_label_2
_geom_contact_distance
_geom_contact_publ_flag
_geom_contact_site_symmetry_2
Pd1 C11 3.263(12) no 2_555
Pd1 C13 3.270(11) no 2_555
Cl1 C14 3.449(16) no .
Cl2 C7 3.383(12) no .
N1 C11 3.315(15) no 2_555
N1 C12 3.363(17) no 2_555
N2 C9 3.303(15) no .
N2 C10 3.392(14) no .
C1 C4 2.62(3) no .
C1 C7 3.385(17) no .
C1 C12 3.423(18) no 2_555
C1 C13 3.200(18) no 2_555
C2 C5 2.68(3) no .
C2 C14 3.26(3) no .
C3 C6 2.80(3) no .
C5 C7 3.251(19) no .
C5 C8 3.10(2) no .
C5 C10 3.087(19) no .
C6 C8 2.983(16) no .
C6 C10 3.300(15) no .
C8 C13 2.784(16) no .
C9 C12 2.894(17) no .
C10 C11 2.763(16) no .
Pd2 C25 3.344(16) no 11_565
Pd2 C27 3.326(15) no .
Cl3 C28 3.495(16) no .
Cl4 C21 3.502(15) no .
N3 C21 3.572(19) no .
N3 C25 3.279(18) no 11_565
N3 C26 3.283(18) no 11_565
N4 C23 3.36(2) no .
N4 C24 3.469(18) no .
C15 C18 2.77(3) no .
C15 C21 3.36(3) no .
C15 C26 3.40(3) no 11_565
C15 C27 3.15(3) no .
C16 C19 2.80(4) no .
C16 C28 3.01(3) no .
C17 C20 2.83(3) no .
C19 C21 3.28(2) no .
C19 C22 3.05(3) no .
C19 C24 3.07(3) no .
C20 C22 2.949(18) no .
C20 C24 3.232(19) no .
C20 C28 3.54(3) no .
C22 C27 2.801(15) no 6_456
C23 C26 2.72(2) no .
C24 C25 2.815(19) no .
Cl1T Cl3T 3.53(3) no 23_665
Pd1 Pd1 3.1933(14) no 16_566
Cl1 N1 3.329(11) no 16_566
Cl1 C1 3.272(12) no 16_566
Cl1 C6 3.571(12) no 16_566
Cl1 N3 3.184(12) no 16_566
Cl1 C16 3.44(2) no 16_566
Cl1 C28 3.444(13) no 16_566
Cl1 C1S 3.60(4) no 3_555
Cl2 N2 3.183(10) no 16_566
Cl2 C6 3.597(12) no 16_566
Cl2 C2S 3.42(3) no 3_555
N1 Cl1 3.329(11) no 16_566
N1 Cl3 3.532(11) no .
N2 Cl2 3.183(10) no 16_566
C1 Cl1 3.272(12) no 16_566
C2 Pd2 3.596(14) no .
C6 Cl1 3.571(12) no 16_566
C6 Cl2 3.597(12) no 16_566
C14 Cl3 3.334(15) no .
C14 Cl3T 3.422(19) no 2_555
Pd2 C2 3.596(14) no .
Cl3 N1 3.532(11) no .
Cl3 C14 3.334(15) no .
Cl4 C3S 3.58(4) no 2_555
N3 Cl1 3.184(12) no 16_566
N4 O1W 2.89(3) no .
C16 Cl1 3.44(2) no 16_566
C17 Cl2S 3.51(4) no 18_566
C17 C1S 3.46(4) no 18_566
C19 O1W 3.38(4) no .
C20 O1W 3.50(3) no .
C21 O4W 3.56(3) no .
C23 O1W 3.57(3) no .
C28 Cl1 3.444(13) no 16_566
Cl2S C17 3.51(4) no 23_665
Cl2T Cl2T 3.46(3) no 24_656
C1S Cl1 3.60(4) no 2_555
C1S C17 3.46(4) no 23_665
C2S Cl2 3.42(3) no 2_555
Cl3T Cl1T 3.53(3) no 18_566
Cl3T C14 3.422(19) no 3_555
C3S Cl4 3.58(4) no 3_555
O1W N4 2.89(3) no .
O1W C19 3.38(4) no .
O1W C20 3.50(3) no .
O1W C23 3.57(3) no .
O3W O3W 2.28(5) no 2_555
O3W O3W 2.28(5) no 3_555
O4W C21 3.56(3) no .
O4W C21 3.56(3) no 6_456
O4W C21 3.56(3) no 11_565
Pd1 H7A 2.9860 no .
Pd1 H7B 2.9673 no .
Pd1 H11 3.0132 no 2_555
Pd1 H14B 3.2182 no .
Cl1 H1N 3.0551 no .
Cl1 H11 2.9095 no 2_555
Cl1 H14B 2.9223 no .
Cl2 H2N 3.0119 no .
Cl2 H7A 2.7795 no .
N1 H2 2.7065 no .
N1 H2N 3.4434 no .
N1 H7B 3.4019 no .
N1 H11 3.3003 no 2_555
N1 H12 3.3944 no 2_555
N2 H1N 3.3794 no .
N2 H5 2.6572 no .
N2 H9 3.3894 no .
N2 H10 3.4763 no .
C1 H2N 3.0627 no .
C1 H3 3.2609 no .
C1 H4 3.5659 no .
C1 H5 3.1561 no .
C1 H7B 3.2771 no .
C1 H12 3.1342 no 2_555
C1 H14A 2.8033 no .
C1 H14B 3.4476 no .
C2 H1N 2.6867 no .
C2 H4 3.1102 no .
C2 H12 3.3236 no 2_555
C2 H14A 2.9696 no .
C3 H5 3.1725 no .
C4 H2 3.1215 no .
C5 H2N 2.6029 no .
C5 H3 3.1914 no .
C5 H10 3.1298 no .
C6 H1N 2.9584 no .
C6 H2 3.2583 no .
C6 H4 3.1791 no .
C6 H7A 3.3009 no .
C6 H7B 2.7209 no .
C6 H10 3.1818 no .
C7 H5 3.2680 no .
C7 H9 2.7406 no .
C7 H10 2.7552 no .
C8 H2N 2.6876 no .
C8 H5 2.8066 no .
C8 H7B 3.0587 no 3_555
C8 H11 3.2906 no .
C8 H12 3.2755 no .
C9 H2N 3.0658 no .
C9 H5 3.2516 no .
C9 H7A 2.6187 no .
C9 H7B 3.3273 no .
C9 H7B 3.1728 no 3_555
C9 H10 3.3810 no .
C10 H5 2.9272 no .
C10 H7A 3.3388 no .
C10 H7B 2.6959 no .
C10 H7B 2.8253 no 3_555
C10 H9 3.4036 no .
C10 H10 3.2327 no 3_555
C11 H7B 2.9867 no 3_555
C11 H12 3.2608 no .
C11 H14A 3.1880 no 3_555
C11 H14B 2.5031 no 3_555
C12 H5 3.3714 no .
C12 H7B 2.6994 no 3_555
C12 H10 3.2363 no 3_555
C12 H11 3.2540 no .
C12 H14A 2.6898 no 3_555
C12 H14B 3.3213 no 3_555
C13 H1N 3.3026 no 3_555
C13 H7B 2.8061 no 3_555
C13 H9 3.3366 no .
C13 H10 3.2294 no .
C14 H2 3.0854 no .
C14 H11 2.5177 no 2_555
C14 H12 2.7420 no 2_555
H1N H2 2.6993 no .
H1N H14A 2.4437 no .
H1N H14B 2.3426 no .
H2 H3 2.3398 no .
H2 H12 3.4165 no 2_555
H2 H14A 2.5544 no .
H2N H5 2.5233 no .
H2N H7A 2.2989 no .
H2N H7B 2.7961 no .
H2N H9 2.9875 no .
H3 H4 2.2371 no .
H4 H5 2.2175 no .
H5 H10 3.2527 no .
H7A H9 2.4980 no .
H7B H10 2.5373 no .
H7B H10 3.3409 no 2_555
H7B H11 3.5567 no 2_555
H7B H12 3.1448 no 2_555
H9 H11 2.4088 no .
H10 H10 3.0331 no 2_555
H10 H10 3.0331 no 3_555
H10 H12 2.2651 no .
H10 H12 3.0327 no 2_555
H11 H14A 3.3836 no 3_555
H11 H14B 2.2539 no 3_555
H12 H14A 2.5807 no 3_555
Pd2 H21A 2.9651 no .
Pd2 H21B 3.0499 no .
Pd2 H25 3.1680 no 11_565
Pd2 H28A 3.2660 no .
Cl3 H3N 3.0161 no .
Cl3 H25 2.9791 no 11_565
Cl3 H28A 3.0010 no .
Cl4 H4N 2.8335 no .
Cl4 H21B 3.0110 no .
N3 H4N 3.4317 no .
N3 H16 2.5141 no .
N3 H21A 3.2696 no .
N3 H25 3.3545 no 11_565
N3 H26 3.3442 no 11_565
N4 H3N 3.3059 no .
N4 H19 2.8151 no .
N4 H23 3.3583 no .
N4 H24 3.5729 no .
C15 H4N 3.1395 no .
C15 H17 3.3238 no .
C15 H19 3.3233 no .
C15 H21A 3.2090 no .
C15 H26 3.1418 no 11_565
C15 H28A 3.3175 no .
C15 H28B 2.6133 no .
C16 H3N 2.5316 no .
C16 H18 3.2853 no .
C16 H26 3.2798 no 11_565
C16 H28B 2.6800 no .
C17 H19 3.3636 no .
C18 H16 3.2614 no .
C19 H4N 2.7117 no .
C19 H17 3.3792 no .
C19 H24 3.2296 no .
C20 H3N 2.9263 no .
C20 H16 3.1219 no .
C20 H18 3.2940 no .
C20 H21A 2.6993 no .
C20 H21B 3.3549 no .
C20 H24 3.1500 no .
C21 H19 3.3473 no .
C21 H23 2.6537 no .
C21 H24 2.6906 no .
C22 H4N 2.7982 no .
C22 H19 2.8378 no .
C22 H21A 3.0891 no 6_456
C22 H25 3.3120 no .
C22 H26 3.2772 no .
C23 H4N 3.1867 no .
C23 H19 3.0987 no .
C23 H21A 3.2912 no .
C23 H21A 3.0765 no 6_456
C23 H21B 2.6720 no .
C23 H24 3.2159 no .
C24 H19 3.0416 no .
C24 H21A 2.6115 no .
C24 H21A 2.8275 no 6_456
C24 H21B 3.2547 no .
C24 H23 3.2001 no .
C24 H24 3.1011 no 6_456
C25 H19 3.4959 no .
C25 H21A 3.0024 no 6_456
C25 H26 3.2869 no .
C25 H28A 2.5905 no 6_456
C25 H28B 3.2899 no 6_456
C26 H19 3.4177 no .
C26 H21A 2.6750 no 6_456
C26 H24 3.1179 no 6_456
C26 H25 3.2932 no .
C26 H28A 3.2558 no 6_456
C26 H28B 2.6299 no 6_456
C27 H3N 3.2208 no .
C27 H21A 2.7440 no .
C27 H23 3.2308 no 11_565
C27 H24 3.2461 no 11_565
C28 H16 2.7720 no .
C28 H25 2.6923 no 11_565
C28 H26 2.6608 no 11_565
H3N H16 2.4802 no .
H3N H28A 2.2027 no .
H3N H28B 2.3303 no .
H4N H19 2.6496 no .
H4N H21A 2.8543 no .
H4N H21B 2.3806 no .
H4N H23 3.0168 no .
H16 H17 2.5124 no .
H16 H26 3.3316 no 11_565
H16 H28A 3.4650 no .
H16 H28B 2.2003 no .
H17 H18 2.3242 no .
H18 H19 2.4199 no .
H19 H23 3.5474 no .
H19 H24 3.4643 no .
H21A H23 3.5300 no .
H21A H24 2.4266 no .
H21A H24 3.3276 no 11_565
H21A H26 3.1415 no 11_565
H21B H23 2.4804 no .
H21B H24 3.5031 no .
H23 H25 2.3234 no .
H24 H24 2.9010 no 6_456
H24 H24 2.9010 no 11_565
H24 H26 2.3482 no .
H24 H26 2.9638 no 11_565
H25 H28A 2.4434 no 6_456
H25 H28B 3.5654 no 6_456
H26 H28A 3.5235 no 6_456
H26 H28B 2.4600 no 6_456
Cl1T H4 3.5810 no 23_665
Cl1T H5 3.4531 no 23_665
Cl1T H17 3.1878 no 5_566
Cl1T H18 2.9190 no 5_566
Pd1 H2N 3.5359 no 16_566
Cl1 H1N 2.7542 no 16_566
Cl1 H3N 2.3621 no 16_566
Cl1 H16 2.8415 no 16_566
Cl1 H28A 3.3432 no 16_566
Cl1 H28B 3.2118 no 16_566
Cl1 H1SA 2.8356 no 3_555
Cl1 H2SB 2.8693 no 3_555
Cl2 H2N 2.4061 no 16_566
Cl2 H1SA 2.8063 no 3_555
Cl2 H2SA 2.8849 no 3_555
Cl2 H2SB 3.0537 no 3_555
C1 H3N 3.5313 no .
C2 H3N 3.0671 no .
C4 H1SA 3.3058 no 18_566
C4 H1SB 3.4394 no 18_566
C4 H2SB 3.3877 no 18_566
C5 H1SA 3.0897 no 18_566
C5 H2SB 3.2730 no 18_566
C6 H1SA 3.5809 no 18_566
H1N Cl1 2.7542 no 16_566
H1N H1N 3.2856 no 16_566
H1N Cl3 2.8938 no .
H1N H3N 2.9616 no .
H2 Pd2 2.7901 no .
H2 Cl3 3.2529 no .
H2 N3 3.3059 no .
H2 H3N 2.8384 no .
H2 H4N 3.5876 no .
H2N Pd1 3.5359 no 16_566
H2N Cl2 2.4061 no 16_566
H3 C20 3.4778 no .
H3 H4N 3.4659 no .
H3 O1W 3.3346 no .
H4 Cl1T 3.5810 no 18_566
H4 Cl2T 3.3255 no 18_566
H4 Cl3S 3.0134 no .
H4 H1SA 3.4643 no 18_566
H4 H1SB 3.3001 no 18_566
H4 H2SB 3.5107 no 18_566
H5 Cl1T 3.4531 no 18_566
H5 H1SA 3.1181 no 18_566
H5 H2SB 3.3293 no 18_566
H7A O2W 3.2473 no .
H9 Cl1S 3.2457 no 2_555
H9 Cl2S 3.2727 no 2_555
H10 O3W 2.8506 no .
H11 H16 3.4306 no 20_656
H11 H28B 3.5709 no 20_656
H11 Cl1S 3.4852 no 2_555
H11 Cl2S 3.4629 no 2_555
H12 Cl3S 3.3162 no .
H12 O3W 3.2951 no .
H12 O3W 3.1215 no 3_555
H14A Cl3 2.9108 no .
H14A Cl3S 2.9372 no 2_555
H14A Cl3T 3.1183 no 2_555
H14A C3S 3.1404 no 2_555
H14A H3SA 2.9389 no 2_555
H14B Cl3 3.1677 no .
H14B C28 3.2611 no 16_566
H14B H28A 2.8142 no 16_566
H14B H28B 2.7927 no 16_566
H14B Cl3T 3.0123 no 2_555
Pd2 H2 2.7901 no .
Cl3 H1N 2.8938 no .
Cl3 H2 3.2529 no .
Cl3 H14A 2.9108 no .
Cl3 H14B 3.1677 no .
Cl3 H25 3.4649 no 19_556
Cl3 H28A 2.7742 no 16_566
Cl3 H3SA 2.9349 no 2_555
Cl4 H3SA 2.8095 no 2_555
N3 H2 3.3059 no .
C16 H1SB 2.9196 no 18_566
C16 H2SB 3.5159 no 18_566
C17 H1SB 2.5853 no 18_566
C18 H1SB 3.4210 no 18_566
C20 H3 3.4778 no .
C28 H14B 3.2611 no 16_566
H3N Cl1 2.3621 no 16_566
H3N C1 3.5313 no .
H3N C2 3.0671 no .
H3N H1N 2.9616 no .
H3N H2 2.8384 no .
H4N H2 3.5876 no .
H4N H3 3.4659 no .
H4N O1W 1.9813 no .
H16 Cl1 2.8415 no 16_566
H16 H11 3.4306 no 17_566
H16 Cl1S 3.5468 no 18_566
H16 Cl2S 3.2934 no 18_566
H16 C1S 3.4204 no 18_566
H16 H1SA 3.4152 no 18_566
H16 H1SB 2.9235 no 18_566
H16 H2SB 3.2048 no 18_566
H17 Cl1T 3.1878 no 8_646
H17 Cl1S 3.2171 no 18_566
H17 Cl2S 2.8701 no 18_566
H17 Cl2T 3.1384 no 8_646
H17 Cl2T 3.3148 no 18_566
H17 C1S 3.1712 no 18_566
H17 C2S 3.4513 no 18_566
H17 H1SB 2.4271 no 18_566
H17 H2SB 3.5399 no 18_566
H18 Cl1T 2.9190 no 8_646
H18 Cl2T 3.1250 no 8_646
H18 Cl3T 2.9549 no 22_655
H18 C3S 3.5273 no 22_655
H18 H3SB 3.0635 no 22_655
H19 O1W 2.8491 no .
H19 H3SB 3.4130 no 22_655
H21A O4W 3.5343 no .
H21B O4W 2.9372 no .
H23 O1W 3.2123 no .
H25 Cl3 3.4649 no 21_655
H25 H25 3.3482 no 24_556
H28A Cl1 3.3432 no 16_566
H28A H14B 2.8142 no 16_566
H28A Cl3 2.7742 no 16_566
H28B Cl1 3.2118 no 16_566
H28B H11 3.5709 no 17_566
H28B H14B 2.7927 no 16_566
H28B Cl3T 3.4075 no 17_566
Cl1S H9 3.2457 no 3_555
Cl1S H11 3.4852 no 3_555
Cl1S H16 3.5468 no 23_665
Cl1S H17 3.2171 no 23_665
Cl2S H9 3.2727 no 3_555
Cl2S H11 3.4629 no 3_555
Cl2S H16 3.2934 no 23_665
Cl2S H17 2.8701 no 23_665
Cl2T H4 3.3255 no 23_665
Cl2T H17 3.1384 no 5_566
Cl2T H17 3.3148 no 23_665
Cl2T H18 3.1250 no 5_566
C1S H16 3.4204 no 23_665
C1S H17 3.1712 no 23_665
C2S H17 3.4513 no 23_665
Cl3S H4 3.0134 no .
Cl3S H12 3.3162 no .
Cl3S H14A 2.9372 no 3_555
Cl3T H14A 3.1183 no 3_555
Cl3T H14B 3.0123 no 3_555
Cl3T H18 2.9549 no 22_655
Cl3T H28B 3.4075 no 20_656
C3S H14A 3.1404 no 3_555
C3S H18 3.5273 no 22_655
O1W H3 3.3346 no .
O1W H4N 1.9813 no .
O1W H19 2.8491 no .
O1W H23 3.2123 no .
O3W H10 2.8506 no .
O3W H12 3.2951 no .
O3W H12 3.1215 no 2_555
O2W H7A 3.2473 no .
O2W H7A 3.2473 no 2_555
O2W H7A 3.2473 no 3_555
O4W H21A 3.5343 no .
O4W H21A 3.5343 no 6_456
O4W H21A 3.5343 no 11_565
O4W H21B 2.9372 no .
O4W H21B 2.9372 no 6_456
O4W H21B 2.9372 no 11_565
H1SA Cl1 2.8356 no 2_555
H1SA Cl2 2.8063 no 2_555
H1SA C4 3.3058 no 23_665
H1SA C5 3.0897 no 23_665
H1SA C6 3.5809 no 23_665
H1SA H4 3.4643 no 23_665
H1SA H5 3.1181 no 23_665
H1SA H16 3.4152 no 23_665
H1SB C4 3.4394 no 23_665
H1SB H4 3.3001 no 23_665
H1SB C16 2.9196 no 23_665
H1SB C17 2.5853 no 23_665
H1SB C18 3.4210 no 23_665
H1SB H16 2.9235 no 23_665
H1SB H17 2.4271 no 23_665
H2SA Cl2 2.8849 no 2_555
H2SB Cl1 2.8693 no 2_555
H2SB Cl2 3.0537 no 2_555
H2SB C4 3.3877 no 23_665
H2SB C5 3.2730 no 23_665
H2SB H4 3.5107 no 23_665
H2SB H5 3.3293 no 23_665
H2SB C16 3.5159 no 23_665
H2SB H16 3.2048 no 23_665
H2SB H17 3.5399 no 23_665
H3SA H14A 2.9389 no 3_555
H3SA Cl3 2.9349 no 3_555
H3SA Cl4 2.8095 no 3_555
H3SB H18 3.0635 no 22_655
H3SB H19 3.4130 no 22_655

loop_
_geom_hbond_atom_site_label_D
_geom_hbond_atom_site_label_H
_geom_hbond_atom_site_label_A
_geom_hbond_site_symmetry_A
_geom_hbond_distance_DA
_geom_hbond_distance_DH
_geom_hbond_distance_HA
_geom_hbond_angle_DHA
_geom_hbond_publ_flag
N2 H2N Cl2 16_566 3.183(10) 0.930 2.406 141.0 no
N3 H3N Cl1 16_566 3.184(12) 0.930 2.362 147.2 no
N4 H4N O1W . 2.89(3) 0.930 1.981 164.4 no

loop_
_geom_torsion_atom_site_label_1
_geom_torsion_atom_site_label_2
_geom_torsion_atom_site_label_3
_geom_torsion_atom_site_label_4
_geom_torsion
_geom_torsion_publ_flag
_geom_torsion_site_symmetry_1
_geom_torsion_site_symmetry_3
_geom_torsion_site_symmetry_4
Cl1 Pd1 N1 C1 -166.6(6) no . . .
Cl1 Pd1 N1 C14 63.5(6) no . . .
Cl2 Pd1 N2 C6 166.0(5) no . . .
Cl2 Pd1 N2 C7 -68.6(5) no . . .
N1 Pd1 N2 C6 -15.9(6) no . . .
N1 Pd1 N2 C7 109.6(6) no . . .
N2 Pd1 N1 C1 11.6(6) no . . .
N2 Pd1 N1 C14 -118.3(6) no . . .
Pd1 N1 C1 C2 170.3(8) no . . .
Pd1 N1 C1 C6 -4.9(12) no . . .
Pd1 N1 C14 C13 54.6(12) no . . 2_555
C1 N1 C14 C13 -71.1(13) no . . 2_555
C14 N1 C1 C2 -62.8(14) no . . .
C14 N1 C1 C6 122.1(11) no . . .
Pd1 N2 C6 C1 19.0(12) no . . .
Pd1 N2 C6 C5 -160.7(8) no . . .
Pd1 N2 C7 C8 -179.0(6) no . . .
C6 N2 C7 C8 -58.3(11) no . . .
C7 N2 C6 C1 -101.8(11) no . . .
C7 N2 C6 C5 78.5(12) no . . .
N1 C1 C2 C3 -171.2(10) no . . .
N1 C1 C6 N2 -9.8(16) no . . .
N1 C1 C6 C5 169.9(9) no . . .
C2 C1 C6 N2 175.1(10) no . . .
C2 C1 C6 C5 -5.2(17) no . . .
C6 C1 C2 C3 3.5(18) no . . .
C1 C2 C3 C4 0(3) no . . .
C2 C3 C4 C5 -2(3) no . . .
C3 C4 C5 C6 -0(3) no . . .
C4 C5 C6 N2 -176.7(13) no . . .
C4 C5 C6 C1 4(2) no . . .
N2 C7 C8 C9 -86.4(11) no . . .
N2 C7 C8 C10 89.9(12) no . . .
C7 C8 C9 C11 174.7(9) no . . .
C7 C8 C10 C12 -174.9(9) no . . .
C9 C8 C10 C12 1.2(16) no . . .
C10 C8 C9 C11 -1.6(16) no . . .
C8 C9 C11 C13 -0.3(16) no . . .
C8 C10 C12 C13 1.2(18) no . . .
C9 C11 C13 C12 2.6(17) no . . .
C9 C11 C13 C14 -177.9(10) no . . 3_555
C10 C12 C13 C11 -3.1(17) no . . .
C10 C12 C13 C14 177.5(10) no . . 3_555
C11 C13 C14 N1 -93.7(13) no . 3_555 3_555
C12 C13 C14 N1 85.8(14) no . 3_555 3_555
Cl3 Pd2 N3 C15 -163.8(6) no . . .
Cl3 Pd2 N3 C28 61.7(7) no . . .
Cl4 Pd2 N4 C20 163.9(8) no . . .
Cl4 Pd2 N4 C21 -79.4(9) no . . .
N3 Pd2 N4 C20 -16.1(9) no . . .
N3 Pd2 N4 C21 100.5(10) no . . .
N4 Pd2 N3 C15 15.0(7) no . . .
N4 Pd2 N3 C28 -119.6(8) no . . .
Pd2 N3 C15 C16 166.3(12) no . . .
Pd2 N3 C15 C20 -9.7(16) no . . .
Pd2 N3 C28 C27 53.7(12) no . . .
C15 N3 C28 C27 -78.7(13) no . . .
C28 N3 C15 C16 -57.2(18) no . . .
C28 N3 C15 C20 126.8(14) no . . .
Pd2 N4 C20 C15 15.8(15) no . . .
Pd2 N4 C20 C19 -157.2(9) no . . .
Pd2 N4 C21 C22 -174.9(9) no . . .
C20 N4 C21 C22 -56.6(17) no . . .
C21 N4 C20 C15 -104.2(13) no . . .
C21 N4 C20 C19 82.8(15) no . . .
N3 C15 C16 C17 -173.6(15) no . . .
N3 C15 C20 N4 -4(2) no . . .
N3 C15 C20 C19 169.2(12) no . . .
C16 C15 C20 N4 -179.7(17) no . . .
C16 C15 C20 C19 -7(3) no . . .
C20 C15 C16 C17 2(4) no . . .
C15 C16 C17 C18 1(3) no . . .
C16 C17 C18 C19 -1(3) no . . .
C17 C18 C19 C20 -3(3) no . . .
C18 C19 C20 N4 179.6(12) no . . .
C18 C19 C20 C15 7(3) no . . .
N4 C21 C22 C23 -82.3(16) no . . .
N4 C21 C22 C24 95.5(16) no . . .
C21 C22 C23 C25 173.0(11) no . . .
C21 C22 C24 C26 -173.7(11) no . . .
C23 C22 C24 C26 4.2(19) no . . .
C24 C22 C23 C25 -5(2) no . . .
C22 C23 C25 C27 4(3) no . . 6_456
C22 C24 C26 C27 -3(2) no . . 6_456
C23 C25 C27 C26 -2(3) no . 6_456 .
C23 C25 C27 C28 178.6(12) no . 6_456 6_456
C24 C26 C27 C25 1(2) no . 6_456 .
C24 C26 C27 C28 -178.9(12) no . 6_456 6_456
C25 C27 C28 N3 -90.0(14) no 11_565 . .
C26 C27 C28 N3 90.3(16) no 11_565 . .
